data_4324917
loop_
_publ_author_name
'Raquel Ferreir\'os-Mart\'inez'
'David Esteban-G\'omez'
'\'Eva T\'oth'
'Andr\'es de Blas'
'Carlos Platas-Iglesias'
'Teresa Rodr\'iguez-Blas'

_publ_contact_author_address
;
Departamento de Quimica Fundamental
Facultade de Ciencias
Universidade da Coruna
Campus da Zapateira s/n
15071 A Coruna
Spain
;
_publ_contact_author_email ucambv@udc.es
_publ_contact_author_fax '+ 34 981 167065'
_publ_contact_author_name 'De Blas, Andres'
_publ_contact_author_phone '+ 34 981 167000'
_publ_section_title
;
 Macrocyclic Receptor Showing Extremely High Sr(II)/Ca(II) and
 Pb(II)/Ca(II) Selectivities with Potential Application in Chelation
 Treatment of Metal Intoxication
;
_journal_name_full 'Inorganic Chemistry'
_journal_page_first 3772
_journal_page_last 3784
_journal_paper_doi 10.1021/ic200182e
_journal_volume 50
_journal_year 2011
_chemical_absolute_configuration unk
_chemical_compound_source 'synthesis as described'
_chemical_formula_moiety '2(C26 H36 N4 O9 Zn), 5(H2 O)'
_chemical_formula_sum 'C26 H41 N4 O11.5 Zn'
_chemical_formula_weight 659
_chemical_name_systematic
;
 ?
;
_space_group_IT_number 4
_symmetry_cell_setting monoclinic
_symmetry_Int_Tables_number 4
_symmetry_space_group_name_Hall 'P 2yb'
_symmetry_space_group_name_H-M 'P 1 21 1'
_atom_sites_solution_hydrogens geom
_atom_sites_solution_primary heavy
_atom_sites_solution_secondary difmap
_audit_conform_dict_location ftp://ftp.iucr.org/pub/cif_core.dic
_audit_conform_dict_name cif_core.dic
_audit_conform_dict_version 2.4
_audit_creation_date 2009-01-07T17:10:41-00:00
_audit_creation_method 'WinGX routine CIF_UPDATE'
_cell_angle_alpha 90
_cell_angle_beta 97.081(2)
_cell_angle_gamma 90
_cell_formula_units_Z 4
_cell_length_a 9.8857(7)
_cell_length_b 15.837(1)
_cell_length_c 19.114(1)
_cell_measurement_reflns_used 6210
_cell_measurement_temperature 100.0(2)
_cell_measurement_theta_max 27.9621
_cell_measurement_theta_min 2.4422
_cell_measurement_wavelength 0.71073
_cell_volume 2969.7(3)
_computing_cell_refinement 'SAINT V7.12A'
_computing_data_collection 'SMART BRUKER'
_computing_data_reduction 'XPREP Version 6.14 COPYRIGHT(c) 2003 Bruker-AX'
_computing_molecular_graphics 'Ortep-3 for Windows (Farrugia, 1997)'
_computing_publication_material 'WinGX publication routines (Farrugia, 1999)'
_computing_structure_refinement 'SHELXL-97 (Sheldrick, 2008)'
_diffrn_ambient_temperature 100.0(2)
_diffrn_measured_fraction_theta_full 0.991
_diffrn_measured_fraction_theta_max 0.991
_diffrn_measurement_device_type 'BRUKER SMART1000 CCD'
_diffrn_measurement_method 'omega and  phi rotation with narrow frames'
_diffrn_radiation_monochromator graphite
_diffrn_radiation_probe x-ray
_diffrn_radiation_type MoK\a
_diffrn_radiation_wavelength 0.71073
_diffrn_reflns_av_R_equivalents 0.0339
_diffrn_reflns_av_unetI/netI 0.0394
_diffrn_reflns_limit_h_max 13
_diffrn_reflns_limit_h_min -12
_diffrn_reflns_limit_k_max 21
_diffrn_reflns_limit_k_min -21
_diffrn_reflns_limit_l_max 21
_diffrn_reflns_limit_l_min -25
_diffrn_reflns_number 42468
_diffrn_reflns_theta_full 28.33
_diffrn_reflns_theta_max 28.33
_diffrn_reflns_theta_min 2.79
_exptl_absorpt_coefficient_mu 0.894
_exptl_absorpt_correction_T_max 0.931
_exptl_absorpt_correction_T_min 0.743
_exptl_absorpt_correction_type multi-scan
_exptl_absorpt_process_details
;
SADABS, Bruker (2001). SADABS. Bruker AXS Inc., Madison,
Wisconsin, USA. or Sheldrick, G. M. (1996). SAdABS. University of
Gottingen, Germany.
;
_exptl_crystal_colour colourless
_exptl_crystal_density_diffrn 1.474
_exptl_crystal_description prism
_exptl_crystal_F_000 1388
_exptl_crystal_size_max 0.269
_exptl_crystal_size_mid 0.166
_exptl_crystal_size_min 0.08
_refine_diff_density_max 0.791
_refine_diff_density_min -0.464
_refine_diff_density_rms 0.058
_refine_ls_abs_structure_details 'Flack H D (1983), 6860 Friedel pairs, Acta Cryst. A39, 876-881'
_refine_ls_abs_structure_Flack 0.504(6)
_refine_ls_extinction_method none
_refine_ls_goodness_of_fit_ref 1.04
_refine_ls_hydrogen_treatment constr
_refine_ls_matrix_type full
_refine_ls_number_parameters 767
_refine_ls_number_reflns 14465
_refine_ls_number_restraints 3
_refine_ls_restrained_S_all 1.04
_refine_ls_R_factor_all 0.0382
_refine_ls_R_factor_gt 0.0321
_refine_ls_shift/su_max 0.023
_refine_ls_shift/su_mean 0
_refine_ls_structure_factor_coef Fsqd
_refine_ls_weighting_details 'calc w=1/[\s^2^(Fo^2^)+(0.0388P)^2^+0.6345P] where P=(Fo^2^+2Fc^2^)/3'
_refine_ls_weighting_scheme calc
_refine_ls_wR_factor_gt 0.0759
_refine_ls_wR_factor_ref 0.079
_reflns_number_gt 13005
_reflns_number_total 14465
_reflns_threshold_expression >2\s(I)
_cod_data_source_file ic200182e_si_002_2.cif
_cod_data_source_block Compound1
_cod_original_sg_symbol_H-M 'P 21'
_cod_database_code 4324917

loop_
_symmetry_equiv_pos_as_xyz
'x, y, z'
'-x, y+1/2, -z'

loop_
_atom_site_label
_atom_site_type_symbol
_atom_site_fract_x
_atom_site_fract_y
_atom_site_fract_z
_atom_site_U_iso_or_equiv
_atom_site_adp_type
_atom_site_occupancy
_atom_site_symmetry_multiplicity
_atom_site_calc_flag
_atom_site_refinement_flags
Zn1 Zn 0.29453(3) 0.332633(15) 0.298062(14) 0.01279(7) Uani 1 1 d .
Zn2 Zn 0.69710(3) 0.937939(15) 0.196618(13) 0.01199(6) Uani 1 1 d .
C1 C 0.0695(3) 0.31500(17) 0.19184(13) 0.0153(5) Uani 1 1 d .
C2 C 0.1213(2) 0.22543(17) 0.20172(12) 0.0130(5) Uani 1 1 d .
C3 C 0.0574(3) 0.15918(18) 0.16321(13) 0.0156(5) Uani 1 1 d .
H3 H -0.0199 0.1689 0.1295 0.019 Uiso 1 1 calc R
C4 C 0.1096(3) 0.07815(18) 0.17528(13) 0.0178(6) Uani 1 1 d .
H4 H 0.068 0.0314 0.1499 0.021 Uiso 1 1 calc R
C5 C 0.2226(3) 0.06636(17) 0.22454(13) 0.0154(5) Uani 1 1 d .
H5 H 0.259 0.0114 0.2336 0.018 Uiso 1 1 calc R
C6 C 0.2825(2) 0.13569(17) 0.26074(12) 0.0124(5) Uani 1 1 d .
C7 C 0.4107(2) 0.12579(17) 0.31204(12) 0.0134(5) Uani 1 1 d .
H7A H 0.4561 0.0726 0.3009 0.016 Uiso 1 1 calc R
H7B H 0.4733 0.1728 0.3044 0.016 Uiso 1 1 calc R
C8 C 0.3095(3) 0.04947(17) 0.40293(13) 0.0151(5) Uani 1 1 d .
H8A H 0.3663 -0.0019 0.402 0.018 Uiso 1 1 calc R
H8B H 0.2306 0.0435 0.3659 0.018 Uiso 1 1 calc R
C9 C 0.2591(3) 0.05660(17) 0.47354(13) 0.0180(5) Uani 1 1 d .
H9A H 0.2237 0.0014 0.4874 0.022 Uiso 1 1 calc R
H9B H 0.3348 0.0735 0.5096 0.022 Uiso 1 1 calc R
C10 C 0.1418(3) 0.15888(17) 0.53440(13) 0.0160(5) Uani 1 1 d .
H10A H 0.2259 0.1914 0.5496 0.019 Uiso 1 1 calc R
H10B H 0.1305 0.1159 0.5709 0.019 Uiso 1 1 calc R
C11 C 0.0216(3) 0.21692(17) 0.52626(13) 0.0182(5) Uani 1 1 d .
H11A H -0.0621 0.1848 0.5095 0.022 Uiso 1 1 calc R
H11B H 0.0097 0.2425 0.5724 0.022 Uiso 1 1 calc R
C12 C -0.0486(3) 0.34964(16) 0.47801(14) 0.0177(5) Uani 1 1 d .
H12A H -0.0367 0.3769 0.525 0.021 Uiso 1 1 calc R
H12B H -0.1437 0.3292 0.4684 0.021 Uiso 1 1 calc R
C13 C -0.0197(3) 0.41245(17) 0.42213(13) 0.0177(5) Uani 1 1 d .
H13A H -0.042 0.3859 0.3752 0.021 Uiso 1 1 calc R
H13B H -0.0808 0.4617 0.4243 0.021 Uiso 1 1 calc R
C14 C 0.1626(3) 0.48577(17) 0.49675(13) 0.0155(5) Uani 1 1 d .
H14A H 0.0795 0.5062 0.5155 0.019 Uiso 1 1 calc R
H14B H 0.2189 0.5357 0.4885 0.019 Uiso 1 1 calc R
C15 C 0.2418(2) 0.42995(17) 0.55134(12) 0.0149(5) Uani 1 1 d .
H15A H 0.267 0.462 0.5955 0.018 Uiso 1 1 calc R
H15B H 0.1854 0.381 0.562 0.018 Uiso 1 1 calc R
C16 C 0.4469(3) 0.35283(16) 0.57347(13) 0.0176(5) Uani 1 1 d .
H16A H 0.3934 0.3081 0.5936 0.021 Uiso 1 1 calc R
H16B H 0.4887 0.3891 0.6124 0.021 Uiso 1 1 calc R
C17 C 0.5558(3) 0.31407(17) 0.53535(14) 0.0196(6) Uani 1 1 d .
H17A H 0.584 0.3543 0.5003 0.024 Uiso 1 1 calc R
H17B H 0.6366 0.2999 0.5692 0.024 Uiso 1 1 calc R
C18 C 0.5815(3) 0.20725(18) 0.45089(14) 0.0179(5) Uani 1 1 d .
H18A H 0.6779 0.203 0.472 0.022 Uiso 1 1 calc R
H18B H 0.5766 0.2453 0.4096 0.022 Uiso 1 1 calc R
C19 C 0.5281(3) 0.12192(17) 0.42868(13) 0.0155(5) Uani 1 1 d .
H19A H 0.5926 0.0946 0.4 0.019 Uiso 1 1 calc R
H19B H 0.5238 0.0868 0.4712 0.019 Uiso 1 1 calc R
C20 C 0.1341(3) 0.49992(16) 0.36942(12) 0.0144(5) Uani 1 1 d .
H20A H 0.0869 0.5534 0.3778 0.017 Uiso 1 1 calc R
H20B H 0.0862 0.4742 0.3261 0.017 Uiso 1 1 calc R
C21 C 0.2788(3) 0.52002(17) 0.35703(12) 0.0146(5) Uani 1 1 d .
C22 C 0.3343(3) 0.60031(18) 0.36829(14) 0.0180(6) Uani 1 1 d .
H22 H 0.282 0.6439 0.386 0.022 Uiso 1 1 calc R
C23 C 0.4654(3) 0.61686(18) 0.35376(14) 0.0210(6) Uani 1 1 d .
H23 H 0.5034 0.6717 0.3609 0.025 Uiso 1 1 calc R
C24 C 0.5404(3) 0.55200(19) 0.32858(14) 0.0196(6) Uani 1 1 d .
H24 H 0.6314 0.5611 0.3192 0.023 Uiso 1 1 calc R
C25 C 0.4792(3) 0.47367(17) 0.31748(13) 0.0150(5) Uani 1 1 d .
C26 C 0.5537(3) 0.40060(18) 0.28719(15) 0.0224(6) Uani 1 1 d .
C27 C 0.4342(3) 0.87201(18) 0.20224(14) 0.0178(5) Uani 1 1 d .
C28 C 0.5124(3) 0.79640(17) 0.17918(13) 0.0154(5) Uani 1 1 d .
C29 C 0.4527(3) 0.71737(18) 0.17253(13) 0.0187(6) Uani 1 1 d .
H29 H 0.3605 0.7094 0.1803 0.022 Uiso 1 1 calc R
C30 C 0.5307(3) 0.65027(18) 0.15427(14) 0.0218(6) Uani 1 1 d .
H30 H 0.4927 0.5952 0.1497 0.026 Uiso 1 1 calc R
C31 C 0.6643(3) 0.66385(18) 0.14275(14) 0.0200(6) Uani 1 1 d .
H31 H 0.7186 0.6183 0.13 0.024 Uiso 1 1 calc R
C32 C 0.7187(3) 0.74532(17) 0.15010(12) 0.0142(5) Uani 1 1 d .
C33 C 0.8658(3) 0.76288(17) 0.14249(13) 0.0163(5) Uani 1 1 d .
H33A H 0.9092 0.7903 0.1861 0.02 Uiso 1 1 calc R
H33B H 0.9132 0.7086 0.1373 0.02 Uiso 1 1 calc R
C34 C 0.8500(3) 0.77150(16) 0.01459(13) 0.0153(5) Uani 1 1 d .
H34A H 0.7898 0.7233 0.0224 0.018 Uiso 1 1 calc R
H34B H 0.9349 0.7482 -0.0004 0.018 Uiso 1 1 calc R
C35 C 0.7804(2) 0.82558(18) -0.04396(12) 0.0159(5) Uani 1 1 d .
H35A H 0.8417 0.8718 -0.055 0.019 Uiso 1 1 calc R
H35B H 0.7569 0.7912 -0.087 0.019 Uiso 1 1 calc R
C36 C 0.5753(3) 0.90130(17) -0.07557(13) 0.0182(5) Uani 1 1 d .
H36A H 0.5383 0.8602 -0.112 0.022 Uiso 1 1 calc R
H36B H 0.6284 0.9443 -0.0981 0.022 Uiso 1 1 calc R
C37 C 0.4613(3) 0.9426(2) -0.04385(14) 0.0215(5) Uani 1 1 d .
H37A H 0.3841 0.9536 -0.0808 0.026 Uiso 1 1 calc R
H37B H 0.4291 0.9051 -0.008 0.026 Uiso 1 1 calc R
C38 C 0.4211(3) 1.05167(18) 0.03566(13) 0.0178(5) Uani 1 1 d .
H38A H 0.4254 1.015 0.0778 0.021 Uiso 1 1 calc R
H38B H 0.3258 1.0528 0.0125 0.021 Uiso 1 1 calc R
C39 C 0.4681(3) 1.14012(18) 0.05665(14) 0.0166(5) Uani 1 1 d .
H39A H 0.4737 1.1739 0.0135 0.02 Uiso 1 1 calc R
H39B H 0.3995 1.167 0.0831 0.02 Uiso 1 1 calc R
C40 C 0.6828(2) 1.21370(16) 0.08032(13) 0.0146(5) Uani 1 1 d .
H40A H 0.7586 1.225 0.118 0.018 Uiso 1 1 calc R
H40B H 0.6241 1.2646 0.0751 0.018 Uiso 1 1 calc R
C41 C 0.7399(3) 1.19697(17) 0.01175(13) 0.0171(5) Uani 1 1 d .
H41A H 0.6671 1.1757 -0.0241 0.021 Uiso 1 1 calc R
H41B H 0.7766 1.2499 -0.0061 0.021 Uiso 1 1 calc R
C42 C 0.8742(3) 1.09412(18) -0.03800(13) 0.0195(6) Uani 1 1 d .
H42A H 0.8928 1.1362 -0.0739 0.023 Uiso 1 1 calc R
H42B H 0.7945 1.06 -0.0576 0.023 Uiso 1 1 calc R
C43 C 0.9956(3) 1.03815(18) -0.02063(14) 0.0193(6) Uani 1 1 d .
H43A H 1.0201 1.0113 -0.0642 0.023 Uiso 1 1 calc R
H43B H 1.0745 1.072 0.0005 0.023 Uiso 1 1 calc R
C44 C 1.0609(3) 0.90777(16) 0.03526(13) 0.0166(5) Uani 1 1 d .
H44A H 1.1539 0.9306 0.048 0.02 Uiso 1 1 calc R
H44B H 1.0589 0.8767 -0.0098 0.02 Uiso 1 1 calc R
C45 C 1.0255(2) 0.84903(16) 0.09215(13) 0.0160(5) Uani 1 1 d .
H45A H 1.0885 0.8002 0.0948 0.019 Uiso 1 1 calc R
H45B H 1.0406 0.879 0.1379 0.019 Uiso 1 1 calc R
C46 C 0.5792(2) 1.14563(17) 0.17541(12) 0.0140(5) Uani 1 1 d .
H46A H 0.5152 1.0999 0.1844 0.017 Uiso 1 1 calc R
H46B H 0.5344 1.2 0.1836 0.017 Uiso 1 1 calc R
C47 C 0.7053(2) 1.13769(16) 0.22784(12) 0.0117(5) Uani 1 1 d .
C48 C 0.7638(3) 1.20848(17) 0.26339(13) 0.0168(5) Uani 1 1 d .
H48 H 0.7291 1.2634 0.252 0.02 Uiso 1 1 calc R
C49 C 0.8733(3) 1.19754(18) 0.31544(14) 0.0191(6) Uani 1 1 d .
H49 H 0.9131 1.245 0.3405 0.023 Uiso 1 1 calc R
C50 C 0.9243(3) 1.11761(18) 0.33067(13) 0.0157(5) Uani 1 1 d .
H50 H 0.999 1.1088 0.3662 0.019 Uiso 1 1 calc R
C51 C 0.8631(3) 1.05074(17) 0.29246(12) 0.0125(5) Uani 1 1 d .
C52 C 0.9160(3) 0.96067(16) 0.30493(12) 0.0126(5) Uani 1 1 d .
N1 N 0.2327(2) 0.21402(13) 0.24924(10) 0.0118(4) Uani 1 1 d .
N2 N 0.3910(2) 0.12448(14) 0.38724(10) 0.0126(4) Uani 1 1 d .
N3 N 0.1227(2) 0.44267(15) 0.42891(10) 0.0134(4) Uani 1 1 d .
N4 N 0.3516(2) 0.45760(13) 0.33100(10) 0.0137(5) Uani 1 1 d .
N5 N 0.6422(2) 0.81011(13) 0.16829(10) 0.0121(4) Uani 1 1 d .
N6 N 0.8843(2) 0.81717(14) 0.08190(10) 0.0142(4) Uani 1 1 d .
N7 N 0.6027(2) 1.14159(14) 0.10072(10) 0.0127(4) Uani 1 1 d .
N8 N 0.7559(2) 1.05956(14) 0.24302(10) 0.0116(4) Uani 1 1 d .
O1 O 0.13768(19) 0.37181(12) 0.22942(9) 0.0188(4) Uani 1 1 d .
O2 O -0.03191(17) 0.32825(14) 0.14850(9) 0.0195(4) Uani 1 1 d .
O1W O 0.2641(2) 0.28783(13) 0.39013(10) 0.0238(5) Uani 1 1 d .
O3 O 0.15297(18) 0.11860(12) 0.46905(9) 0.0179(4) Uani 1 1 d .
O2W O 0.7327(2) 0.97911(13) 0.10439(9) 0.0228(4) Uani 1 1 d .
O4 O 0.04283(19) 0.28139(12) 0.47692(10) 0.0176(4) Uani 1 1 d .
O5 O 0.36089(19) 0.40170(13) 0.52400(9) 0.0193(4) Uani 1 1 d .
O6 O 0.50094(18) 0.23957(12) 0.50098(10) 0.0169(4) Uani 1 1 d .
O7 O 0.48462(17) 0.33240(13) 0.27427(10) 0.0209(4) Uani 1 1 d .
O8 O 0.6726(2) 0.41148(14) 0.27710(14) 0.0426(6) Uani 1 1 d .
O9 O 0.50244(17) 0.94034(13) 0.21399(9) 0.0190(4) Uani 1 1 d .
O10 O 0.31273(19) 0.86376(13) 0.20841(11) 0.0279(5) Uani 1 1 d .
O11 O 0.66009(18) 0.85947(12) -0.02110(9) 0.0186(4) Uani 1 1 d .
O12 O 0.50966(18) 1.02015(12) -0.01200(9) 0.0183(4) Uani 1 1 d .
O13 O 0.84556(18) 1.13588(12) 0.02430(9) 0.0176(4) Uani 1 1 d .
O14 O 0.96441(18) 0.97515(12) 0.02760(9) 0.0166(4) Uani 1 1 d .
O15 O 0.85081(18) 0.90313(11) 0.26856(9) 0.0163(4) Uani 1 1 d .
O16 O 1.01713(18) 0.94965(13) 0.34889(9) 0.0184(4) Uani 1 1 d .
O17 O -0.1813(2) 0.47078(15) 0.17140(12) 0.0366(6) Uani 1 1 d .
O18 O 0.75404(19) 0.74043(12) 0.31951(9) 0.0285(4) Uani 1 1 d .
O19 O 0.0070(2) 0.67306(13) 0.29609(11) 0.0377(5) Uani 1 1 d D
O20 O 0.0675(2) 0.55060(13) 0.19762(10) 0.0352(5) Uani 1 1 d .
O21 O 0.1781(2) 0.81000(16) 0.32221(12) 0.0366(6) Uani 1 1 d .
H11W H 0.2451 0.3212 0.4221 0.044 Uiso 1 1 d .
H12W H 0.2978 0.2429 0.411 0.044 Uiso 1 1 d .
H13W H 0.7239 1.0274 0.0889 0.044 Uiso 1 1 d .
H14W H 0.7724 0.958 0.0735 0.044 Uiso 1 1 d .
H191 H 0.0437 0.6392 0.2648 0.044 Uiso 1 1 d D
H192 H 0.0606 0.7163 0.3043 0.044 Uiso 1 1 d D
H211 H 0.2267 0.8248 0.29 0.044 Uiso 1 1 d .
H212 H 0.1372 0.8548 0.3336 0.044 Uiso 1 1 d .
H172 H -0.1223 0.4229 0.1683 0.044 Uiso 1 1 d .
H181 H 0.8367 0.7605 0.3164 0.044 Uiso 1 1 d .
H171 H -0.1947 0.4562 0.215 0.044 Uiso 1 1 d .
H182 H 0.7182 0.7525 0.2778 0.044 Uiso 1 1 d .
H201 H 0.1433 0.5244 0.2005 0.044 Uiso 1 1 d .
H203 H 0.0061 0.5235 0.2122 0.044 Uiso 1 1 d .

loop_
_atom_site_aniso_label
_atom_site_aniso_U_11
_atom_site_aniso_U_22
_atom_site_aniso_U_33
_atom_site_aniso_U_23
_atom_site_aniso_U_13
_atom_site_aniso_U_12
Zn1 0.01323(14) 0.01078(14) 0.01471(13) -0.00056(11) 0.00310(10) 0.00001(11)
Zn2 0.01189(13) 0.01063(14) 0.01365(13) 0.00008(11) 0.00238(10) 0.00008(11)
C1 0.0172(12) 0.0148(13) 0.0148(11) 0.0022(10) 0.0056(9) 0.0011(10)
C2 0.0125(11) 0.0172(12) 0.0103(10) 0.0006(9) 0.0051(9) -0.0003(10)
C3 0.0169(12) 0.0179(13) 0.0122(11) -0.0016(10) 0.0027(9) -0.0020(10)
C4 0.0182(13) 0.0200(14) 0.0159(12) -0.0065(10) 0.0043(10) -0.0054(10)
C5 0.0197(13) 0.0112(12) 0.0164(11) -0.0019(9) 0.0068(10) 0.0009(10)
C6 0.0102(11) 0.0160(12) 0.0119(10) 0.0008(9) 0.0053(9) 0.0010(9)
C7 0.0143(12) 0.0128(12) 0.0142(11) 0.0013(9) 0.0063(9) 0.0015(10)
C8 0.0163(12) 0.0106(11) 0.0192(12) 0.0003(9) 0.0054(9) 0.0000(9)
C9 0.0179(12) 0.0172(12) 0.0196(12) 0.0055(10) 0.0048(9) 0.0062(10)
C10 0.0179(12) 0.0161(12) 0.0145(11) 0.0001(9) 0.0035(9) -0.0030(10)
C11 0.0213(13) 0.0170(13) 0.0181(12) 0.0011(10) 0.0094(10) -0.0043(10)
C12 0.0151(12) 0.0155(13) 0.0233(12) 0.0007(10) 0.0054(9) -0.0016(9)
C13 0.0163(12) 0.0153(12) 0.0217(12) -0.0021(10) 0.0028(9) 0.0031(10)
C14 0.0194(13) 0.0131(12) 0.0152(11) -0.0027(9) 0.0073(9) -0.0015(10)
C15 0.0168(11) 0.0138(12) 0.0152(10) -0.0008(9) 0.0062(8) -0.0014(10)
C16 0.0203(12) 0.0153(12) 0.0159(11) 0.0000(9) -0.0027(9) -0.0025(9)
C17 0.0168(12) 0.0182(14) 0.0232(12) -0.0026(10) -0.0001(10) -0.0021(10)
C18 0.0113(11) 0.0229(14) 0.0197(12) -0.0004(10) 0.0026(9) 0.0007(10)
C19 0.0139(12) 0.0166(12) 0.0159(11) 0.0022(10) 0.0015(9) 0.0038(10)
C20 0.0161(12) 0.0128(12) 0.0146(11) -0.0001(9) 0.0035(9) 0.0047(9)
C21 0.0197(13) 0.0136(12) 0.0102(11) 0.0006(9) 0.0008(9) 0.0018(10)
C22 0.0243(14) 0.0150(13) 0.0153(12) -0.0038(10) 0.0045(10) 0.0007(11)
C23 0.0293(15) 0.0133(13) 0.0200(13) -0.0027(10) 0.0018(11) -0.0058(11)
C24 0.0182(13) 0.0171(14) 0.0238(13) -0.0005(11) 0.0044(11) -0.0019(11)
C25 0.0160(12) 0.0120(12) 0.0176(12) -0.0004(10) 0.0040(10) 0.0000(10)
C26 0.0169(13) 0.0161(13) 0.0366(16) -0.0017(12) 0.0124(11) 0.0005(11)
C27 0.0156(13) 0.0168(13) 0.0211(12) 0.0004(10) 0.0025(10) 0.0008(10)
C28 0.0155(12) 0.0155(13) 0.0148(11) 0.0010(10) 0.0001(10) -0.0008(10)
C29 0.0206(13) 0.0178(14) 0.0179(12) -0.0006(11) 0.0029(10) -0.0061(11)
C30 0.0315(15) 0.0138(13) 0.0207(13) -0.0023(10) 0.0051(11) -0.0068(12)
C31 0.0293(15) 0.0131(13) 0.0180(12) -0.0036(10) 0.0047(11) 0.0045(11)
C32 0.0176(12) 0.0146(12) 0.0103(11) 0.0019(9) 0.0016(9) 0.0058(10)
C33 0.0202(13) 0.0154(12) 0.0133(11) -0.0009(9) 0.0021(9) 0.0055(10)
C34 0.0170(12) 0.0115(12) 0.0179(12) -0.0056(9) 0.0041(9) -0.0006(9)
C35 0.0150(11) 0.0190(13) 0.0144(10) -0.0057(10) 0.0049(8) 0.0006(10)
C36 0.0188(12) 0.0159(12) 0.0187(12) -0.0002(10) -0.0027(10) -0.0030(10)
C37 0.0166(11) 0.0188(12) 0.0271(13) -0.0026(11) -0.0057(10) -0.0055(11)
C38 0.0127(11) 0.0184(12) 0.0217(12) 0.0010(10) 0.0003(9) -0.0023(10)
C39 0.0080(11) 0.0204(13) 0.0214(12) 0.0031(10) 0.0020(9) 0.0036(10)
C40 0.0121(11) 0.0095(11) 0.0224(12) 0.0020(9) 0.0031(9) 0.0010(9)
C41 0.0146(11) 0.0194(13) 0.0183(12) 0.0056(10) 0.0058(9) 0.0004(9)
C42 0.0256(14) 0.0206(13) 0.0132(11) -0.0044(10) 0.0067(10) -0.0038(11)
C43 0.0194(13) 0.0196(13) 0.0209(12) -0.0026(10) 0.0106(10) 0.0013(10)
C44 0.0136(11) 0.0148(12) 0.0217(12) -0.0061(10) 0.0035(9) 0.0024(9)
C45 0.0125(11) 0.0152(13) 0.0203(11) -0.0029(9) 0.0025(9) 0.0013(9)
C46 0.0109(11) 0.0147(12) 0.0167(11) -0.0014(9) 0.0033(9) 0.0035(9)
C47 0.0124(11) 0.0107(11) 0.0132(11) 0.0006(9) 0.0070(9) 0.0019(9)
C48 0.0190(13) 0.0141(12) 0.0186(12) -0.0006(10) 0.0073(10) 0.0010(10)
C49 0.0246(14) 0.0148(13) 0.0188(12) -0.0052(10) 0.0068(11) -0.0027(11)
C50 0.0153(12) 0.0195(13) 0.0124(11) -0.0013(10) 0.0017(9) -0.0007(10)
C51 0.0147(11) 0.0119(11) 0.0121(11) 0.0012(9) 0.0063(9) 0.0001(10)
C52 0.0124(11) 0.0157(13) 0.0105(10) 0.0018(9) 0.0049(9) 0.0007(9)
N1 0.0127(10) 0.0132(10) 0.0105(9) -0.0007(8) 0.0060(8) 0.0013(8)
N2 0.0120(10) 0.0115(10) 0.0147(10) 0.0003(8) 0.0032(8) -0.0003(8)
N3 0.0152(9) 0.0127(9) 0.0131(9) -0.0017(8) 0.0047(7) -0.0007(9)
N4 0.0143(10) 0.0138(12) 0.0133(9) -0.0011(8) 0.0022(8) 0.0001(9)
N5 0.0142(10) 0.0108(11) 0.0113(9) 0.0001(8) 0.0014(8) 0.0011(8)
N6 0.0134(9) 0.0146(11) 0.0144(9) -0.0036(8) 0.0007(7) 0.0006(8)
N7 0.0115(10) 0.0128(10) 0.0142(9) 0.0030(8) 0.0036(7) -0.0005(8)
N8 0.0110(10) 0.0131(10) 0.0112(9) 0.0007(8) 0.0035(7) -0.0015(8)
O1 0.0228(10) 0.0134(9) 0.0190(9) -0.0003(7) -0.0017(8) 0.0017(8)
O2 0.0188(9) 0.0199(9) 0.0188(8) 0.0029(8) -0.0020(7) 0.0041(8)
O1W 0.0415(12) 0.0180(10) 0.0139(9) 0.0003(8) 0.0117(8) 0.0062(9)
O3 0.0169(9) 0.0219(10) 0.0153(8) -0.0026(7) 0.0031(7) 0.0067(7)
O2W 0.0367(12) 0.0174(10) 0.0165(9) 0.0014(8) 0.0126(8) 0.0042(9)
O4 0.0185(9) 0.0135(8) 0.0224(9) 0.0015(7) 0.0085(7) 0.0016(7)
O5 0.0190(9) 0.0238(10) 0.0165(8) 0.0044(7) 0.0076(7) 0.0053(7)
O6 0.0133(8) 0.0164(9) 0.0220(9) -0.0034(7) 0.0058(7) -0.0042(7)
O7 0.0202(9) 0.0123(8) 0.0324(10) -0.0059(8) 0.0116(7) -0.0008(8)
O8 0.0241(11) 0.0219(12) 0.0879(18) -0.0103(11) 0.0313(12) -0.0047(9)
O9 0.0132(8) 0.0148(9) 0.0304(9) -0.0049(8) 0.0080(7) -0.0015(8)
O10 0.0145(9) 0.0233(11) 0.0471(12) -0.0027(9) 0.0090(8) -0.0017(8)
O11 0.0190(9) 0.0228(10) 0.0142(8) 0.0002(7) 0.0025(7) 0.0067(7)
O12 0.0162(9) 0.0166(9) 0.0226(9) -0.0039(7) 0.0042(7) -0.0030(7)
O13 0.0157(9) 0.0239(10) 0.0131(8) -0.0018(7) 0.0017(7) 0.0049(7)
O14 0.0170(9) 0.0147(9) 0.0197(9) -0.0003(7) 0.0084(7) -0.0006(7)
O15 0.0189(9) 0.0101(9) 0.0189(9) -0.0002(7) -0.0021(7) 0.0017(7)
O16 0.0178(9) 0.0194(10) 0.0171(8) 0.0018(8) -0.0012(7) 0.0019(8)
O17 0.0329(12) 0.0365(13) 0.0410(12) 0.0077(10) 0.0076(10) 0.0166(10)
O18 0.0332(10) 0.0338(11) 0.0184(9) 0.0078(8) 0.0030(8) -0.0030(8)
O19 0.0527(13) 0.0267(10) 0.0354(11) 0.0011(9) 0.0125(10) 0.0125(10)
O20 0.0443(12) 0.0318(11) 0.0305(11) 0.0025(9) 0.0086(9) 0.0023(10)
O21 0.0362(12) 0.0368(14) 0.0382(12) 0.0036(10) 0.0097(10) 0.0152(10)

loop_
_atom_type_symbol
_atom_type_description
_atom_type_scat_dispersion_real
_atom_type_scat_dispersion_imag
_atom_type_scat_source
C C 0.0033 0.0016 'International Tables Vol C Tables 4.2.6.8 and 6.1.1.4'
H H 0 0 'International Tables Vol C Tables 4.2.6.8 and 6.1.1.4'
N N 0.0061 0.0033 'International Tables Vol C Tables 4.2.6.8 and 6.1.1.4'
O O 0.0106 0.006 'International Tables Vol C Tables 4.2.6.8 and 6.1.1.4'
Zn Zn 0.2839 1.4301 'International Tables Vol C Tables 4.2.6.8 and 6.1.1.4'

loop_
_geom_angle_atom_site_label_1
_geom_angle_atom_site_label_2
_geom_angle_atom_site_label_3
_geom_angle
_geom_angle_publ_flag
O1W Zn1 O7 117.39(9) yes
O1W Zn1 O1 120.64(9) yes
O7 Zn1 O1 121.90(8) yes
O1W Zn1 N4 97.79(8) yes
O7 Zn1 N4 81.14(8) yes
O1 Zn1 N4 93.51(8) yes
O1W Zn1 N1 90.38(8) yes
O7 Zn1 N1 97.18(8) yes
O1 Zn1 N1 80.26(8) yes
N4 Zn1 N1 171.51(8) yes
O2W Zn2 O9 115.43(8) yes
O2W Zn2 O15 120.50(8) yes
O9 Zn2 O15 123.98(8) yes
O2W Zn2 N5 98.93(8) yes
O9 Zn2 N5 80.86(8) yes
O15 Zn2 N5 93.46(7) yes
O2W Zn2 N8 90.21(8) yes
O9 Zn2 N8 97.49(8) yes
O15 Zn2 N8 79.68(7) yes
N5 Zn2 N8 170.54(7) yes
O2 C1 O1 125.5(3) ?
O2 C1 C2 118.5(2) ?
O1 C1 C2 116.1(2) ?
N1 C2 C3 122.4(2) ?
N1 C2 C1 116.4(2) ?
C3 C2 C1 121.2(2) ?
C2 C3 C4 118.3(2) ?
C2 C3 H3 120.9 ?
C4 C3 H3 120.9 ?
C5 C4 C3 119.3(2) ?
C5 C4 H4 120.3 ?
C3 C4 H4 120.3 ?
C4 C5 C6 119.4(2) ?
C4 C5 H5 120.3 ?
C6 C5 H5 120.3 ?
N1 C6 C5 121.5(2) ?
N1 C6 C7 117.6(2) ?
C5 C6 C7 120.8(2) ?
N2 C7 C6 115.6(2) ?
N2 C7 H7A 108.4 ?
C6 C7 H7A 108.4 ?
N2 C7 H7B 108.4 ?
C6 C7 H7B 108.4 ?
H7A C7 H7B 107.4 ?
N2 C8 C9 111.7(2) ?
N2 C8 H8A 109.3 ?
C9 C8 H8A 109.3 ?
N2 C8 H8B 109.3 ?
C9 C8 H8B 109.3 ?
H8A C8 H8B 107.9 ?
O3 C9 C8 108.7(2) ?
O3 C9 H9A 110 ?
C8 C9 H9A 110 ?
O3 C9 H9B 110 ?
C8 C9 H9B 110 ?
H9A C9 H9B 108.3 ?
O3 C10 C11 109.4(2) ?
O3 C10 H10A 109.8 ?
C11 C10 H10A 109.8 ?
O3 C10 H10B 109.8 ?
C11 C10 H10B 109.8 ?
H10A C10 H10B 108.2 ?
O4 C11 C10 109.2(2) ?
O4 C11 H11A 109.8 ?
C10 C11 H11A 109.8 ?
O4 C11 H11B 109.8 ?
C10 C11 H11B 109.8 ?
H11A C11 H11B 108.3 ?
O4 C12 C13 108.4(2) ?
O4 C12 H12A 110 ?
C13 C12 H12A 110 ?
O4 C12 H12B 110 ?
C13 C12 H12B 110 ?
H12A C12 H12B 108.4 ?
N3 C13 C12 114.3(2) ?
N3 C13 H13A 108.7 ?
C12 C13 H13A 108.7 ?
N3 C13 H13B 108.7 ?
C12 C13 H13B 108.7 ?
H13A C13 H13B 107.6 ?
N3 C14 C15 113.3(2) ?
N3 C14 H14A 108.9 ?
C15 C14 H14A 108.9 ?
N3 C14 H14B 108.9 ?
C15 C14 H14B 108.9 ?
H14A C14 H14B 107.7 ?
O5 C15 C14 108.2(2) ?
O5 C15 H15A 110 ?
C14 C15 H15A 110 ?
O5 C15 H15B 110 ?
C14 C15 H15B 110 ?
H15A C15 H15B 108.4 ?
O5 C16 C17 107.8(2) ?
O5 C16 H16A 110.2 ?
C17 C16 H16A 110.2 ?
O5 C16 H16B 110.2 ?
C17 C16 H16B 110.2 ?
H16A C16 H16B 108.5 ?
O6 C17 C16 107.9(2) ?
O6 C17 H17A 110.1 ?
C16 C17 H17A 110.1 ?
O6 C17 H17B 110.1 ?
C16 C17 H17B 110.1 ?
H17A C17 H17B 108.4 ?
O6 C18 C19 108.1(2) ?
O6 C18 H18A 110.1 ?
C19 C18 H18A 110.1 ?
O6 C18 H18B 110.1 ?
C19 C18 H18B 110.1 ?
H18A C18 H18B 108.4 ?
N2 C19 C18 113.2(2) ?
N2 C19 H19A 108.9 ?
C18 C19 H19A 108.9 ?
N2 C19 H19B 108.9 ?
C18 C19 H19B 108.9 ?
H19A C19 H19B 107.7 ?
N3 C20 C21 114.55(19) ?
N3 C20 H20A 108.6 ?
C21 C20 H20A 108.6 ?
N3 C20 H20B 108.6 ?
C21 C20 H20B 108.6 ?
H20A C20 H20B 107.6 ?
N4 C21 C22 120.4(3) ?
N4 C21 C20 117.4(2) ?
C22 C21 C20 122.1(2) ?
C23 C22 C21 120.2(3) ?
C23 C22 H22 119.9 ?
C21 C22 H22 119.9 ?
C22 C23 C24 118.9(3) ?
C22 C23 H23 120.6 ?
C24 C23 H23 120.6 ?
C25 C24 C23 118.3(3) ?
C25 C24 H24 120.8 ?
C23 C24 H24 120.8 ?
N4 C25 C24 122.9(2) ?
N4 C25 C26 116.0(2) ?
C24 C25 C26 121.0(2) ?
O8 C26 O7 125.8(3) ?
O8 C26 C25 118.1(3) ?
O7 C26 C25 116.2(2) ?
O10 C27 O9 125.0(3) ?
O10 C27 C28 118.8(2) ?
O9 C27 C28 116.2(2) ?
N5 C28 C29 122.5(3) ?
N5 C28 C27 116.6(2) ?
C29 C28 C27 120.9(2) ?
C30 C29 C28 118.3(3) ?
C30 C29 H29 120.8 ?
C28 C29 H29 120.8 ?
C31 C30 C29 119.6(3) ?
C31 C30 H30 120.2 ?
C29 C30 H30 120.2 ?
C30 C31 C32 119.4(3) ?
C30 C31 H31 120.3 ?
C32 C31 H31 120.3 ?
N5 C32 C31 120.6(2) ?
N5 C32 C33 117.7(2) ?
C31 C32 C33 121.7(2) ?
N6 C33 C32 113.5(2) ?
N6 C33 H33A 108.9 ?
C32 C33 H33A 108.9 ?
N6 C33 H33B 108.9 ?
C32 C33 H33B 108.9 ?
H33A C33 H33B 107.7 ?
N6 C34 C35 113.8(2) ?
N6 C34 H34A 108.8 ?
C35 C34 H34A 108.8 ?
N6 C34 H34B 108.8 ?
C35 C34 H34B 108.8 ?
H34A C34 H34B 107.7 ?
O11 C35 C34 108.0(2) ?
O11 C35 H35A 110.1 ?
C34 C35 H35A 110.1 ?
O11 C35 H35B 110.1 ?
C34 C35 H35B 110.1 ?
H35A C35 H35B 108.4 ?
O11 C36 C37 108.3(2) ?
O11 C36 H36A 110 ?
C37 C36 H36A 110 ?
O11 C36 H36B 110 ?
C37 C36 H36B 110 ?
H36A C36 H36B 108.4 ?
O12 C37 C36 108.7(2) ?
O12 C37 H37A 109.9 ?
C36 C37 H37A 109.9 ?
O12 C37 H37B 109.9 ?
C36 C37 H37B 109.9 ?
H37A C37 H37B 108.3 ?
O12 C38 C39 107.5(2) ?
O12 C38 H38A 110.2 ?
C39 C38 H38A 110.2 ?
O12 C38 H38B 110.2 ?
C39 C38 H38B 110.2 ?
H38A C38 H38B 108.5 ?
N7 C39 C38 112.9(2) ?
N7 C39 H39A 109 ?
C38 C39 H39A 109 ?
N7 C39 H39B 109 ?
C38 C39 H39B 109 ?
H39A C39 H39B 107.8 ?
N7 C40 C41 111.4(2) ?
N7 C40 H40A 109.3 ?
C41 C40 H40A 109.3 ?
N7 C40 H40B 109.3 ?
C41 C40 H40B 109.3 ?
H40A C40 H40B 108 ?
O13 C41 C40 108.54(19) ?
O13 C41 H41A 110 ?
C40 C41 H41A 110 ?
O13 C41 H41B 110 ?
C40 C41 H41B 110 ?
H41A C41 H41B 108.4 ?
O13 C42 C43 109.1(2) ?
O13 C42 H42A 109.9 ?
C43 C42 H42A 109.9 ?
O13 C42 H42B 109.9 ?
C43 C42 H42B 109.9 ?
H42A C42 H42B 108.3 ?
O14 C43 C42 109.1(2) ?
O14 C43 H43A 109.9 ?
C42 C43 H43A 109.9 ?
O14 C43 H43B 109.9 ?
C42 C43 H43B 109.9 ?
H43A C43 H43B 108.3 ?
O14 C44 C45 108.9(2) ?
O14 C44 H44A 109.9 ?
C45 C44 H44A 109.9 ?
O14 C44 H44B 109.9 ?
C45 C44 H44B 109.9 ?
H44A C44 H44B 108.3 ?
N6 C45 C44 114.6(2) ?
N6 C45 H45A 108.6 ?
C44 C45 H45A 108.6 ?
N6 C45 H45B 108.6 ?
C44 C45 H45B 108.6 ?
H45A C45 H45B 107.6 ?
N7 C46 C47 115.11(19) ?
N7 C46 H46A 108.5 ?
C47 C46 H46A 108.5 ?
N7 C46 H46B 108.5 ?
C47 C46 H46B 108.5 ?
H46A C46 H46B 107.5 ?
N8 C47 C48 120.6(2) ?
N8 C47 C46 118.2(2) ?
C48 C47 C46 121.0(2) ?
C49 C48 C47 119.2(2) ?
C49 C48 H48 120.4 ?
C47 C48 H48 120.4 ?
C50 C49 C48 119.9(2) ?
C50 C49 H49 120.1 ?
C48 C49 H49 120.1 ?
C49 C50 C51 117.8(2) ?
C49 C50 H50 121.1 ?
C51 C50 H50 121.1 ?
N8 C51 C50 123.4(2) ?
N8 C51 C52 115.7(2) ?
C50 C51 C52 120.9(2) ?
O16 C52 O15 125.7(2) ?
O16 C52 C51 118.1(2) ?
O15 C52 C51 116.3(2) ?
C6 N1 C2 119.1(2) ?
C6 N1 Zn1 131.06(16) ?
C2 N1 Zn1 109.82(17) ?
C7 N2 C19 107.39(19) ?
C7 N2 C8 110.37(19) ?
C19 N2 C8 110.66(19) ?
C20 N3 C14 110.9(2) ?
C20 N3 C13 107.17(18) ?
C14 N3 C13 112.08(19) ?
C25 N4 C21 119.2(2) ?
C25 N4 Zn1 109.87(16) ?
C21 N4 Zn1 130.78(17) ?
C28 N5 C32 119.6(2) ?
C28 N5 Zn2 109.25(16) ?
C32 N5 Zn2 130.68(17) ?
C33 N6 C45 107.61(19) ?
C33 N6 C34 111.2(2) ?
C45 N6 C34 113.2(2) ?
C40 N7 C46 112.2(2) ?
C40 N7 C39 109.63(19) ?
C46 N7 C39 108.21(19) ?
C51 N8 C47 119.1(2) ?
C51 N8 Zn2 110.19(17) ?
C47 N8 Zn2 130.63(16) ?
C1 O1 Zn1 117.31(17) ?
Zn1 O1W H11W 119.7 ?
Zn1 O1W H12W 128.5 ?
H11W O1W H12W 106.8 ?
C10 O3 C9 113.05(18) ?
Zn2 O2W H13W 127.9 ?
Zn2 O2W H14W 132.1 ?
H13W O2W H14W 99.2 ?
C12 O4 C11 113.12(19) ?
C15 O5 C16 112.49(19) ?
C18 O6 C17 113.4(2) ?
C26 O7 Zn1 116.71(17) ?
C27 O9 Zn2 116.96(18) ?
C36 O11 C35 113.08(19) ?
C37 O12 C38 111.9(2) ?
C42 O13 C41 113.15(19) ?
C43 O14 C44 113.36(19) ?
C52 O15 Zn2 118.03(16) ?
H172 O17 H171 90.9 ?
H181 O18 H182 97.9 ?
H191 O19 H192 107.4 ?
H201 O20 H203 113.9 ?
H211 O21 H212 106.2 ?

loop_
_geom_bond_atom_site_label_1
_geom_bond_atom_site_label_2
_geom_bond_distance
_geom_bond_publ_flag
Zn1 O1W 1.9549(19) yes
Zn1 O7 1.9872(18) yes
Zn1 O1 2.0022(17) yes
Zn1 N4 2.132(2) yes
Zn1 N1 2.152(2) yes
Zn2 O2W 1.9519(19) yes
Zn2 O9 1.9930(17) yes
Zn2 O15 1.9972(17) yes
Zn2 N5 2.148(2) yes
Zn2 N8 2.170(2) yes
C1 O2 1.237(3) ?
C1 O1 1.289(3) ?
C1 C2 1.512(4) ?
C2 N1 1.351(3) ?
C2 C3 1.388(4) ?
C3 C4 1.392(4) ?
C3 H3 0.95 ?
C4 C5 1.382(3) ?
C4 H4 0.95 ?
C5 C6 1.391(4) ?
C5 H5 0.95 ?
C6 N1 1.342(3) ?
C6 C7 1.512(3) ?
C7 N2 1.474(3) ?
C7 H7A 0.99 ?
C7 H7B 0.99 ?
C8 N2 1.487(3) ?
C8 C9 1.499(3) ?
C8 H8A 0.99 ?
C8 H8B 0.99 ?
C9 O3 1.432(3) ?
C9 H9A 0.99 ?
C9 H9B 0.99 ?
C10 O3 1.419(3) ?
C10 C11 1.495(4) ?
C10 H10A 0.99 ?
C10 H10B 0.99 ?
C11 O4 1.423(3) ?
C11 H11A 0.99 ?
C11 H11B 0.99 ?
C12 O4 1.411(3) ?
C12 C13 1.512(4) ?
C12 H12A 0.99 ?
C12 H12B 0.99 ?
C13 N3 1.477(3) ?
C13 H13A 0.99 ?
C13 H13B 0.99 ?
C14 N3 1.475(3) ?
C14 C15 1.511(3) ?
C14 H14A 0.99 ?
C14 H14B 0.99 ?
C15 O5 1.418(3) ?
C15 H15A 0.99 ?
C15 H15B 0.99 ?
C16 O5 1.420(3) ?
C16 C17 1.503(4) ?
C16 H16A 0.99 ?
C16 H16B 0.99 ?
C17 O6 1.425(3) ?
C17 H17A 0.99 ?
C17 H17B 0.99 ?
C18 O6 1.415(3) ?
C18 C19 1.493(4) ?
C18 H18A 0.99 ?
C18 H18B 0.99 ?
C19 N2 1.484(3) ?
C19 H19A 0.99 ?
C19 H19B 0.99 ?
C20 N3 1.469(3) ?
C20 C21 1.512(4) ?
C20 H20A 0.99 ?
C20 H20B 0.99 ?
C21 N4 1.353(3) ?
C21 C22 1.391(4) ?
C22 C23 1.384(4) ?
C22 H22 0.95 ?
C23 C24 1.387(4) ?
C23 H23 0.95 ?
C24 C25 1.385(4) ?
C24 H24 0.95 ?
C25 N4 1.342(3) ?
C25 C26 1.524(4) ?
C26 O8 1.227(3) ?
C26 O7 1.285(3) ?
C27 O10 1.228(3) ?
C27 O9 1.280(3) ?
C27 C28 1.520(4) ?
C28 N5 1.344(3) ?
C28 C29 1.383(4) ?
C29 C30 1.383(4) ?
C29 H29 0.95 ?
C30 C31 1.382(4) ?
C30 H30 0.95 ?
C31 C32 1.398(4) ?
C31 H31 0.95 ?
C32 N5 1.345(3) ?
C32 C33 1.506(4) ?
C33 N6 1.472(3) ?
C33 H33A 0.99 ?
C33 H33B 0.99 ?
C34 N6 1.478(3) ?
C34 C35 1.507(3) ?
C34 H34A 0.99 ?
C34 H34B 0.99 ?
C35 O11 1.422(3) ?
C35 H35A 0.99 ?
C35 H35B 0.99 ?
C36 O11 1.418(3) ?
C36 C37 1.494(4) ?
C36 H36A 0.99 ?
C36 H36B 0.99 ?
C37 O12 1.426(3) ?
C37 H37A 0.99 ?
C37 H37B 0.99 ?
C38 O12 1.429(3) ?
C38 C39 1.514(4) ?
C38 H38A 0.99 ?
C38 H38B 0.99 ?
C39 N7 1.485(3) ?
C39 H39A 0.99 ?
C39 H39B 0.99 ?
C40 N7 1.469(3) ?
C40 C41 1.514(3) ?
C40 H40A 0.99 ?
C40 H40B 0.99 ?
C41 O13 1.422(3) ?
C41 H41A 0.99 ?
C41 H41B 0.99 ?
C42 O13 1.421(3) ?
C42 C43 1.497(4) ?
C42 H42A 0.99 ?
C42 H42B 0.99 ?
C43 O14 1.418(3) ?
C43 H43A 0.99 ?
C43 H43B 0.99 ?
C44 O14 1.427(3) ?
C44 C45 1.505(4) ?
C44 H44A 0.99 ?
C44 H44B 0.99 ?
C45 N6 1.474(3) ?
C45 H45A 0.99 ?
C45 H45B 0.99 ?
C46 N7 1.476(3) ?
C46 C47 1.505(3) ?
C46 H46A 0.99 ?
C46 H46B 0.99 ?
C47 N8 1.353(3) ?
C47 C48 1.399(4) ?
C48 C49 1.388(4) ?
C48 H48 0.95 ?
C49 C50 1.380(4) ?
C49 H49 0.95 ?
C50 C51 1.383(4) ?
C50 H50 0.95 ?
C51 N8 1.338(3) ?
C51 C52 1.528(4) ?
C52 O16 1.236(3) ?
C52 O15 1.272(3) ?
O1W H11W 0.847 ?
O1W H12W 0.862 ?
O2W H13W 0.821 ?
O2W H14W 0.820 ?
O17 H172 0.963 ?
O17 H171 0.890 ?
O18 H181 0.885 ?
O18 H182 0.853 ?
O19 H191 0.910 ?
O19 H192 0.868 ?
O20 H201 0.852 ?
O20 H203 0.819 ?
O21 H211 0.859 ?
O21 H212 0.858 ?

loop_
_geom_hbond_atom_site_label_D
_geom_hbond_atom_site_label_H
_geom_hbond_atom_site_label_A
_geom_hbond_distance_DH
_geom_hbond_distance_HA
_geom_hbond_distance_DA
_geom_hbond_angle_DHA
_geom_hbond_site_symmetry_A
O1W H11W N3 0.847 2.285 2.962(3) 137.2 .
O1W H11W O4 0.847 2.452 2.905(3) 114.4 .
O1W H11W O5 0.847 2.486 3.180(3) 139.8 .
O1W H12W N2 0.862 2.162 2.879(3) 140.3 .
O1W H12W O6 0.862 2.478 3.055(3) 124.9 .
O2W H13W N7 0.821 2.196 2.873(3) 139.9 .
O2W H13W O13 0.821 2.508 3.189(3) 141.3 .
O2W H14W O14 0.820 2.204 2.869(3) 138.5 .
O2W H14W N6 0.820 2.486 3.028(3) 124.6 .
O2W H14W O11 0.820 2.538 3.072(3) 123.9 .
O21 H211 O10 0.859 1.965 2.818(3) 171.7 .
O18 H181 O15 0.885 2.447 2.955(3) 116.9 .
O17 H171 O8 0.890 2.004 2.787(3) 146.0 1_455
O18 H182 N5 0.853 2.322 3.163(3) 168.9 .
O19 H191 O20 0.910 1.936 2.818(3) 162.3 .
O19 H192 O21 0.868 1.889 2.758(3) 179.7 .
O21 H212 O16 0.858 1.959 2.808(3) 170.2 1_455
O17 H172 O2 0.963 1.809 2.762(3) 169.8 .
O18 H181 O19 0.885 2.251 2.805(3) 120.4 1_655
O20 H201 O1 0.852 2.482 2.960(3) 116.4 .
O20 H203 O17 0.819 2.094 2.756(3) 137.7 .
O19 H192 O21 0.868 1.889 2.758(3) 179.7 .

loop_
_geom_torsion_atom_site_label_1
_geom_torsion_atom_site_label_2
_geom_torsion_atom_site_label_3
_geom_torsion_atom_site_label_4
_geom_torsion
O2 C1 C2 N1 179.6(2)
O1 C1 C2 N1 0.6(3)
O2 C1 C2 C3 0.1(4)
O1 C1 C2 C3 -178.9(2)
N1 C2 C3 C4 1.1(4)
C1 C2 C3 C4 -179.5(2)
C2 C3 C4 C5 -0.2(4)
C3 C4 C5 C6 -0.4(4)
C4 C5 C6 N1 0.3(4)
C4 C5 C6 C7 -176.6(2)
N1 C6 C7 N2 81.6(3)
C5 C6 C7 N2 -101.4(3)
N2 C8 C9 O3 72.3(3)
O3 C10 C11 O4 -63.0(3)
O4 C12 C13 N3 -55.8(3)
N3 C14 C15 O5 59.0(3)
O5 C16 C17 O6 -82.9(2)
O6 C18 C19 N2 68.1(3)
N3 C20 C21 N4 71.1(3)
N3 C20 C21 C22 -112.1(3)
N4 C21 C22 C23 -0.8(4)
C20 C21 C22 C23 -177.5(2)
C21 C22 C23 C24 -0.6(4)
C22 C23 C24 C25 1.5(4)
C23 C24 C25 N4 -1.0(4)
C23 C24 C25 C26 177.6(2)
N4 C25 C26 O8 -176.7(3)
C24 C25 C26 O8 4.6(4)
N4 C25 C26 O7 3.4(4)
C24 C25 C26 O7 -175.2(2)
O10 C27 C28 N5 175.4(2)
O9 C27 C28 N5 -4.8(3)
O10 C27 C28 C29 -6.9(4)
O9 C27 C28 C29 172.9(2)
N5 C28 C29 C30 0.3(4)
C27 C28 C29 C30 -177.3(2)
C28 C29 C30 C31 -0.5(4)
C29 C30 C31 C32 0.3(4)
C30 C31 C32 N5 0.1(4)
C30 C31 C32 C33 176.3(2)
N5 C32 C33 N6 -68.4(3)
C31 C32 C33 N6 115.3(3)
N6 C34 C35 O11 -57.6(3)
O11 C36 C37 O12 80.5(3)
O12 C38 C39 N7 -68.2(3)
N7 C40 C41 O13 -71.4(2)
O13 C42 C43 O14 62.9(3)
O14 C44 C45 N6 54.2(3)
N7 C46 C47 N8 -80.6(3)
N7 C46 C47 C48 103.5(3)
N8 C47 C48 C49 -1.1(4)
C46 C47 C48 C49 174.8(2)
C47 C48 C49 C50 1.0(4)
C48 C49 C50 C51 0.2(4)
C49 C50 C51 N8 -1.6(4)
C49 C50 C51 C52 178.4(2)
N8 C51 C52 O16 178.2(2)
C50 C51 C52 O16 -1.8(4)
N8 C51 C52 O15 -1.8(3)
C50 C51 C52 O15 178.2(2)
C5 C6 N1 C2 0.5(4)
C7 C6 N1 C2 177.5(2)
C5 C6 N1 Zn1 177.29(18)
C7 C6 N1 Zn1 -5.7(3)
C3 C2 N1 C6 -1.2(4)
C1 C2 N1 C6 179.3(2)
C3 C2 N1 Zn1 -178.7(2)
C1 C2 N1 Zn1 1.9(3)
O1W Zn1 N1 C6 -58.6(2)
O7 Zn1 N1 C6 59.1(2)
O1 Zn1 N1 C6 -179.6(2)
O1W Zn1 N1 C2 118.46(17)
O7 Zn1 N1 C2 -123.86(16)
O1 Zn1 N1 C2 -2.61(16)
C6 C7 N2 C19 -175.2(2)
C6 C7 N2 C8 64.1(3)
C18 C19 N2 C7 94.0(3)
C18 C19 N2 C8 -145.4(2)
C9 C8 N2 C7 -166.3(2)
C9 C8 N2 C19 75.0(3)
C21 C20 N3 C14 71.9(3)
C21 C20 N3 C13 -165.5(2)
C15 C14 N3 C20 -141.5(2)
C15 C14 N3 C13 98.7(3)
C12 C13 N3 C20 177.8(2)
C12 C13 N3 C14 -60.3(3)
C24 C25 N4 C21 -0.4(4)
C26 C25 N4 C21 -179.1(2)
C24 C25 N4 Zn1 175.3(2)
C26 C25 N4 Zn1 -3.4(3)
C22 C21 N4 C25 1.3(3)
C20 C21 N4 C25 178.2(2)
C22 C21 N4 Zn1 -173.30(17)
C20 C21 N4 Zn1 3.6(3)
O1W Zn1 N4 C25 118.77(17)
O7 Zn1 N4 C25 2.11(16)
O1 Zn1 N4 C25 -119.64(16)
O1W Zn1 N4 C21 -66.2(2)
O7 Zn1 N4 C21 177.1(2)
O1 Zn1 N4 C21 55.4(2)
C29 C28 N5 C32 0.1(4)
C27 C28 N5 C32 177.8(2)
C29 C28 N5 Zn2 -173.2(2)
C27 C28 N5 Zn2 4.5(2)
C31 C32 N5 C28 -0.3(3)
C33 C32 N5 C28 -176.6(2)
C31 C32 N5 Zn2 171.38(18)
C33 C32 N5 Zn2 -4.9(3)
O2W Zn2 N5 C28 -117.10(16)
O9 Zn2 N5 C28 -2.59(15)
O15 Zn2 N5 C28 121.29(16)
O2W Zn2 N5 C32 70.6(2)
O9 Zn2 N5 C32 -174.9(2)
O15 Zn2 N5 C32 -51.1(2)
C32 C33 N6 C45 163.9(2)
C32 C33 N6 C34 -71.5(3)
C44 C45 N6 C33 -178.6(2)
C44 C45 N6 C34 58.1(3)
C35 C34 N6 C33 143.0(2)
C35 C34 N6 C45 -95.7(3)
C41 C40 N7 C46 163.8(2)
C41 C40 N7 C39 -76.0(2)
C47 C46 N7 C40 -65.5(3)
C47 C46 N7 C39 173.4(2)
C38 C39 N7 C40 141.1(2)
C38 C39 N7 C46 -96.2(3)
C50 C51 N8 C47 1.5(4)
C52 C51 N8 C47 -178.5(2)
C50 C51 N8 Zn2 179.3(2)
C52 C51 N8 Zn2 -0.7(3)
C48 C47 N8 C51 -0.2(4)
C46 C47 N8 C51 -176.2(2)
C48 C47 N8 Zn2 -177.37(18)
C46 C47 N8 Zn2 6.6(3)
O2W Zn2 N8 C51 -119.08(17)
O9 Zn2 N8 C51 125.23(16)
O15 Zn2 N8 C51 1.93(16)
O2W Zn2 N8 C47 58.3(2)
O9 Zn2 N8 C47 -57.4(2)
O15 Zn2 N8 C47 179.3(2)
O2 C1 O1 Zn1 178.1(2)
C2 C1 O1 Zn1 -3.0(3)
O1W Zn1 O1 C1 -81.5(2)
O7 Zn1 O1 C1 95.6(2)
N4 Zn1 O1 C1 177.33(19)
N1 Zn1 O1 C1 3.15(19)
C11 C10 O3 C9 -175.2(2)
C8 C9 O3 C10 -152.2(2)
C13 C12 O4 C11 -178.1(2)
C10 C11 O4 C12 -166.0(2)
C14 C15 O5 C16 176.3(2)
C17 C16 O5 C15 170.3(2)
C19 C18 O6 C17 169.7(2)
C16 C17 O6 C18 166.8(2)
O8 C26 O7 Zn1 178.7(3)
C25 C26 O7 Zn1 -1.5(3)
O1W Zn1 O7 C26 -94.5(2)
O1 Zn1 O7 C26 88.3(2)
N4 Zn1 O7 C26 -0.27(19)
N1 Zn1 O7 C26 171.32(19)
O10 C27 O9 Zn2 -177.8(2)
C28 C27 O9 Zn2 2.3(3)
O2W Zn2 O9 C27 95.64(19)
O15 Zn2 O9 C27 -87.97(19)
N5 Zn2 O9 C27 0.04(18)
N8 Zn2 O9 C27 -170.54(18)
C37 C36 O11 C35 -173.5(2)
C34 C35 O11 C36 -171.1(2)
C36 C37 O12 C38 -163.7(2)
C39 C38 O12 C37 -170.6(2)
C43 C42 O13 C41 174.1(2)
C40 C41 O13 C42 159.5(2)
C42 C43 O14 C44 166.6(2)
C45 C44 O14 C43 174.85(19)
O16 C52 O15 Zn2 -176.4(2)
C51 C52 O15 Zn2 3.7(3)
O2W Zn2 O15 C52 80.9(2)
O9 Zn2 O15 C52 -95.3(2)
N5 Zn2 O15 C52 -176.59(19)
N8 Zn2 O15 C52 -3.16(18)
